data_7033649
loop_
_publ_author_name
'Srungavruksham, Nagarjuna Kumar'
'Baskar, Viswanathan'

_publ_section_title
;
 Te4Se2O6 macrocycle stabilizing triangular planar and tetrahedral anions.
;
_journal_issue 10
_journal_name_full 'Dalton transactions (Cambridge, England : 2003)'
_journal_page_first 4554
_journal_page_last 4559
_journal_paper_doi 10.1039/c4dt03911d
_journal_volume 44
_journal_year 2015
_chemical_formula_moiety 'C86 H84 Cl2 O22 Se2 Te4'
_chemical_formula_sum 'C86 H84 Cl2 O22 Se2 Te4'
_chemical_formula_weight 2208.75
_chemical_name_systematic
; 
 ? 
;
_space_group_IT_number 2
_symmetry_cell_setting triclinic
_symmetry_space_group_name_Hall '-P 1'
_symmetry_space_group_name_H-M 'P -1'
_atom_sites_solution_hydrogens geom
_atom_sites_solution_primary direct
_atom_sites_solution_secondary difmap
_audit_creation_method SHELXL-97
_audit_update_record
;
2014-09-30 deposited with the CCDC.
2015-01-15 downloaded from the CCDC.
;
_cell_angle_alpha 71.3950(10)
_cell_angle_beta 70.1130(10)
_cell_angle_gamma 82.3580(10)
_cell_formula_units_Z 1
_cell_length_a 12.2163(11)
_cell_length_b 14.8089(13)
_cell_length_c 15.9691(14)
_cell_measurement_reflns_used 6779
_cell_measurement_temperature 100(2)
_cell_measurement_theta_max 27.98
_cell_measurement_theta_min 2.32
_cell_volume 2573.7(4)
_computing_cell_refinement 'Bruker SMART'
_computing_data_collection 'Bruker SMART'
_computing_data_reduction 'Bruker SAINT'
_computing_molecular_graphics 'Bruker SHELXTL'
_computing_publication_material 'Bruker SHELXTL'
_computing_structure_refinement 'SHELXL-97 (Sheldrick, 1997)'
_computing_structure_solution 'SHELXS-97 (Sheldrick, 1990)'
_diffrn_ambient_temperature 100(2)
_diffrn_measured_fraction_theta_full 0.991
_diffrn_measured_fraction_theta_max 0.991
_diffrn_measurement_device_type 'CCD area detector'
_diffrn_measurement_method 'phi and omega scans'
_diffrn_radiation_monochromator graphite
_diffrn_radiation_source 'fine-focus sealed tube'
_diffrn_radiation_type MoK\a
_diffrn_radiation_wavelength 0.71073
_diffrn_reflns_av_R_equivalents 0.0260
_diffrn_reflns_av_sigmaI/netI 0.0290
_diffrn_reflns_limit_h_max 15
_diffrn_reflns_limit_h_min -15
_diffrn_reflns_limit_k_max 18
_diffrn_reflns_limit_k_min -18
_diffrn_reflns_limit_l_max 19
_diffrn_reflns_limit_l_min -19
_diffrn_reflns_number 27402
_diffrn_reflns_theta_full 26.37
_diffrn_reflns_theta_max 26.37
_diffrn_reflns_theta_min 1.42
_exptl_absorpt_coefficient_mu 1.942
_exptl_absorpt_correction_T_max 0.6124
_exptl_absorpt_correction_T_min 0.3057
_exptl_absorpt_correction_type multi-scan
_exptl_absorpt_process_details brukarsadbas
_exptl_crystal_colour colorless
_exptl_crystal_density_diffrn 1.425
_exptl_crystal_density_method 'not measured'
_exptl_crystal_description block
_exptl_crystal_F_000 1086
_exptl_crystal_size_max 0.80
_exptl_crystal_size_mid 0.46
_exptl_crystal_size_min 0.28
_platon_squeeze_details
;
;
_refine_diff_density_max 1.832
_refine_diff_density_min -0.641
_refine_diff_density_rms 0.088
_refine_ls_extinction_method none
_refine_ls_goodness_of_fit_ref 1.035
_refine_ls_hydrogen_treatment mixed
_refine_ls_matrix_type full
_refine_ls_number_parameters 527
_refine_ls_number_reflns 10449
_refine_ls_number_restraints 0
_refine_ls_restrained_S_all 1.035
_refine_ls_R_factor_all 0.0293
_refine_ls_R_factor_gt 0.0275
_refine_ls_shift/su_max 0.002
_refine_ls_shift/su_mean 0.000
_refine_ls_structure_factor_coef Fsqd
_refine_ls_weighting_details 'calc w=1/[\s^2^(Fo^2^)+(0.0446P)^2^+1.3961P] where P=(Fo^2^+2Fc^2^)/3'
_refine_ls_weighting_scheme calc
_refine_ls_wR_factor_gt 0.0730
_refine_ls_wR_factor_ref 0.0740
_reflns_number_gt 9693
_reflns_number_total 10449
_reflns_threshold_expression >2sigma(I)
_cod_data_source_file c4dt03911d2.cif
_cod_data_source_block 3
_cod_depositor_comments
;
The following automatic conversions were performed:

'_symmetry_cell_setting' value 'Triclinic' changed to 'triclinic'
according to
/usr/data/users/saulius/crontab/automatic-downloads/rss-feeds/RSC/lib/dictionaries/cif_core.dic
dictionary named 'cif_core.dic' version 2.4.2 from 2011-04-26.

Automatic conversion script
Id: cif_fix_values 2935 2014-11-11 08:27:57Z andrius 

 Adding full bibliography for 7033648--7033650.cif.
;
_cod_original_sg_symbol_H-M 'P-1   '
_cod_database_code 7033649

loop_
_symmetry_equiv_pos_as_xyz
'x, y, z'
'-x, -y, -z'

loop_
_atom_site_label
_atom_site_type_symbol
_atom_site_fract_x
_atom_site_fract_y
_atom_site_fract_z
_atom_site_U_iso_or_equiv
_atom_site_adp_type
_atom_site_occupancy
_atom_site_symmetry_multiplicity
_atom_site_calc_flag
_atom_site_refinement_flags
O10 O 0.57609(16) 0.65799(13) 0.03569(12) 0.0305(4) Uani 1 1 d .
O9 O 0.56143(18) 0.50526(14) 0.14191(15) 0.0427(5) Uani 1 1 d .
O11 O 0.52178(16) 0.63938(16) 0.19605(13) 0.0361(5) Uani 1 1 d .
O2 O 0.15624(14) 0.50596(12) 0.11645(12) 0.0247(4) Uani 1 1 d .
O1 O 0.43166(13) 0.30526(11) 0.17057(11) 0.0218(3) Uani 1 1 d .
Te2 Te 0.594736(12) 0.321860(10) 0.082538(10) 0.01856(5) Uani 1 1 d .
Te1 Te 0.313813(12) 0.404288(10) 0.137151(10) 0.01902(5) Uani 1 1 d .
Se1 Se 0.160435(18) 0.620568(16) 0.114208(16) 0.01989(6) Uani 1 1 d .
Cl1 Cl 0.51331(5) 0.60037(4) 0.12751(4) 0.01994(11) Uani 1 1 d .
O5 O 0.11562(16) 0.41932(15) 0.54730(13) 0.0342(4) Uani 1 1 d .
C1 C 0.1994(2) 0.30246(17) 0.15093(17) 0.0229(5) Uani 1 1 d .
C15 C 0.5971(2) 0.18084(16) 0.07855(17) 0.0229(5) Uani 1 1 d .
O7 O 0.75984(19) 0.24037(15) 0.42991(14) 0.0427(5) Uani 1 1 d .
C8 C 0.2486(2) 0.40593(15) 0.27643(16) 0.0198(4) Uani 1 1 d .
C22 C 0.6564(2) 0.29479(16) 0.19673(17) 0.0235(5) Uani 1 1 d .
C13 C 0.1288(2) 0.40985(18) 0.32168(17) 0.0263(5) Uani 1 1 d .
H9 H 0.0767 0.4096 0.2908 0.032 Uiso 1 1 calc R
C12 C 0.0881(2) 0.41401(19) 0.41202(18) 0.0290(5) Uani 1 1 d .
H10 H 0.0084 0.4169 0.4421 0.035 Uiso 1 1 calc R
C11 C 0.1658(2) 0.41390(17) 0.45839(17) 0.0253(5) Uani 1 1 d .
C6 C 0.1370(2) 0.31969(18) 0.08959(18) 0.0277(5) Uani 1 1 d .
H2 H 0.1448 0.3772 0.0424 0.033 Uiso 1 1 calc R
C23 C 0.7615(2) 0.32852(19) 0.18666(19) 0.0309(6) Uani 1 1 d .
H23 H 0.8076 0.3628 0.1280 0.037 Uiso 1 1 calc R
C27 C 0.5871(3) 0.2455(2) 0.28528(19) 0.0350(6) Uani 1 1 d .
H27 H 0.5149 0.2241 0.2934 0.042 Uiso 1 1 calc R
C18 C 0.6026(3) -0.00542(19) 0.0730(2) 0.0380(7) Uani 1 1 d .
O6 O 0.6006(2) -0.09843(15) 0.07791(19) 0.0558(6) Uani 1 1 d .
C24 C 0.7992(2) 0.3119(2) 0.2630(2) 0.0342(6) Uani 1 1 d .
H24 H 0.8703 0.3347 0.2554 0.041 Uiso 1 1 calc R
C2 C 0.1879(2) 0.21726(19) 0.2222(2) 0.0315(6) Uani 1 1 d .
H6 H 0.2297 0.2055 0.2638 0.038 Uiso 1 1 calc R
C10 C 0.2840(2) 0.4104(2) 0.41413(18) 0.0306(6) Uani 1 1 d .
H12 H 0.3360 0.4106 0.4452 0.037 Uiso 1 1 calc R
C25 C 0.7313(2) 0.26135(19) 0.3501(2) 0.0325(6) Uani 1 1 d .
O4 O -0.0195(2) 0.09525(15) 0.1834(2) 0.0562(7) Uani 1 1 d .
C9 C 0.3252(2) 0.40664(18) 0.32293(17) 0.0269(5) Uani 1 1 d .
H13 H 0.4050 0.4046 0.2928 0.032 Uiso 1 1 calc R
C4 C 0.0512(3) 0.1672(2) 0.1683(2) 0.0389(7) Uani 1 1 d .
C5 C 0.0625(2) 0.25195(19) 0.0975(2) 0.0347(6) Uani 1 1 d .
H3 H 0.0209 0.2635 0.0558 0.042 Uiso 1 1 calc R
C26 C 0.6257(3) 0.2285(2) 0.3611(2) 0.0408(7) Uani 1 1 d .
H26 H 0.5799 0.1946 0.4199 0.049 Uiso 1 1 calc R
C20 C 0.6554(3) 0.1573(2) -0.0011(2) 0.0525(9) Uani 1 1 d .
H20 H 0.6930 0.2043 -0.0546 0.063 Uiso 1 1 calc R
C3 C 0.1131(3) 0.1500(2) 0.2305(2) 0.0399(7) Uani 1 1 d .
H5 H 0.1043 0.0928 0.2782 0.048 Uiso 1 1 calc R
C14 C 0.1899(3) 0.4205(3) 0.5980(2) 0.0530(9) Uani 1 1 d .
H14A H 0.2362 0.3625 0.6048 0.079 Uiso 1 1 calc R
H14B H 0.1441 0.4258 0.6584 0.079 Uiso 1 1 calc R
H14C H 0.2401 0.4739 0.5652 0.079 Uiso 1 1 calc R
C28 C 0.8640(3) 0.2776(3) 0.4247(2) 0.0494(8) Uani 1 1 d .
H28A H 0.9295 0.2526 0.3839 0.074 Uiso 1 1 calc R
H28B H 0.8720 0.2596 0.4857 0.074 Uiso 1 1 calc R
H28C H 0.8611 0.3459 0.4009 0.074 Uiso 1 1 calc R
C16 C 0.5400(4) 0.1111(2) 0.1570(2) 0.0551(9) Uani 1 1 d .
H16 H 0.4991 0.1264 0.2118 0.066 Uiso 1 1 calc R
C17 C 0.5433(4) 0.0185(2) 0.1545(3) 0.0642(11) Uani 1 1 d .
H17 H 0.5055 -0.0285 0.2080 0.077 Uiso 1 1 calc R
O3 O 0.20932(14) 0.68288(12) -0.00071(12) 0.0262(4) Uani 1 1 d .
O8 O 0.39225(14) 0.59926(14) 0.13455(12) 0.0299(4) Uani 1 1 d .
C34 C -0.0807(2) 0.58988(18) 0.14467(17) 0.0234(5) Uani 1 1 d .
H30 H -0.0557 0.5292 0.1394 0.028 Uiso 1 1 calc R
C29 C -0.0023(2) 0.65468(18) 0.13574(17) 0.0245(5) Uani 1 1 d .
C33 C -0.1978(2) 0.6176(2) 0.1617(2) 0.0316(6) Uani 1 1 d .
H31 H -0.2520 0.5751 0.1685 0.038 Uiso 1 1 calc R
C43 C 0.5522(3) 0.4128(3) 0.4947(2) 0.0451(7) Uani 1 1 d .
H43 H 0.5876 0.3540 0.4910 0.054 Uiso 1 1 calc R
C41 C 0.4952(3) 0.5703(2) 0.4195(2) 0.0452(7) Uani 1 1 d .
H41 H 0.4917 0.6177 0.3657 0.054 Uiso 1 1 calc R
C42 C 0.5472(3) 0.4834(3) 0.4142(2) 0.0435(7) Uani 1 1 d .
H42 H 0.5792 0.4718 0.3567 0.052 Uiso 1 1 calc R
C30 C -0.0366(2) 0.7446(2) 0.1443(3) 0.0465(8) Uani 1 1 d .
H34 H 0.0173 0.7865 0.1391 0.056 Uiso 1 1 calc R
C40 C 0.2458(3) 0.7076(2) 0.2970(2) 0.0442(7) Uani 1 1 d .
H40 H 0.2959 0.6545 0.2964 0.053 Uiso 1 1 calc R
C37 C 0.0946(4) 0.8639(2) 0.2969(3) 0.0555(9) Uani 1 1 d .
H37 H 0.0438 0.9166 0.2958 0.067 Uiso 1 1 calc R
C32 C -0.2339(2) 0.7088(2) 0.1686(3) 0.0528(9) Uani 1 1 d .
H32 H -0.3119 0.7277 0.1783 0.063 Uiso 1 1 calc R
C19 C 0.6597(3) 0.0636(2) -0.0034(3) 0.0568(10) Uani 1 1 d .
H19 H 0.7021 0.0483 -0.0580 0.068 Uiso 1 1 calc R
C7 C -0.0815(4) 0.1077(3) 0.1186(4) 0.0721(14) Uani 1 1 d .
H7A H -0.1335 0.1622 0.1202 0.108 Uiso 1 1 calc R
H7B H -0.1255 0.0519 0.1353 0.108 Uiso 1 1 calc R
H7C H -0.0272 0.1172 0.0570 0.108 Uiso 1 1 calc R
C21 C 0.6605(3) -0.1248(3) -0.0041(4) 0.0716(13) Uani 1 1 d .
H21A H 0.6255 -0.0922 -0.0515 0.107 Uiso 1 1 calc R
H21B H 0.6561 -0.1924 0.0089 0.107 Uiso 1 1 calc R
H21C H 0.7406 -0.1078 -0.0254 0.107 Uiso 1 1 calc R
C31 C -0.1546(3) 0.7714(3) 0.1610(4) 0.0682(13) Uani 1 1 d .
H33 H -0.1796 0.8318 0.1670 0.082 Uiso 1 1 calc R
C38 C 0.2130(4) 0.8762(3) 0.2602(3) 0.0801(15) Uani 1 1 d .
H38 H 0.2422 0.9374 0.2353 0.096 Uiso 1 1 calc R
C39 C 0.2896(4) 0.7971(3) 0.2602(3) 0.0696(12) Uani 1 1 d .
H39 H 0.3697 0.8053 0.2354 0.083 Uiso 1 1 calc R
C35 C 0.1283(3) 0.6961(2) 0.33466(19) 0.0369(6) Uani 1 1 d .
H35 H 0.0992 0.6350 0.3607 0.044 Uiso 1 1 calc R
C36 C 0.0520(3) 0.7739(2) 0.3348(2) 0.0439(7) Uani 1 1 d .
H36 H -0.0279 0.7651 0.3606 0.053 Uiso 1 1 calc R

loop_
_atom_site_aniso_label
_atom_site_aniso_U_11
_atom_site_aniso_U_22
_atom_site_aniso_U_33
_atom_site_aniso_U_23
_atom_site_aniso_U_13
_atom_site_aniso_U_12
O10 0.0272(9) 0.0308(9) 0.0256(9) -0.0058(7) 0.0014(7) -0.0072(7)
O9 0.0411(12) 0.0243(10) 0.0522(13) -0.0074(9) -0.0085(10) 0.0073(8)
O11 0.0240(9) 0.0609(13) 0.0342(10) -0.0290(10) -0.0080(8) -0.0028(9)
O2 0.0209(8) 0.0201(8) 0.0326(9) -0.0079(7) -0.0085(7) 0.0018(6)
O1 0.0150(8) 0.0227(8) 0.0234(8) -0.0063(7) -0.0020(6) 0.0024(6)
Te2 0.01587(8) 0.01634(8) 0.02028(8) -0.00477(6) -0.00287(6) 0.00099(5)
Te1 0.01521(8) 0.01993(8) 0.01907(8) -0.00591(6) -0.00186(6) -0.00007(5)
Se1 0.01325(11) 0.02404(12) 0.02235(12) -0.01038(9) -0.00242(9) -0.00014(8)
Cl1 0.0175(3) 0.0210(3) 0.0210(3) -0.0082(2) -0.0036(2) -0.00100(19)
O5 0.0277(10) 0.0509(12) 0.0253(9) -0.0198(8) -0.0003(7) -0.0059(8)
C1 0.0198(11) 0.0234(12) 0.0268(12) -0.0124(10) -0.0048(9) 0.0010(9)
C15 0.0230(12) 0.0167(11) 0.0263(12) -0.0058(9) -0.0060(9) 0.0024(9)
O7 0.0522(13) 0.0473(12) 0.0360(11) -0.0094(9) -0.0233(10) -0.0078(10)
C8 0.0197(11) 0.0160(10) 0.0207(11) -0.0067(8) -0.0022(9) 0.0012(8)
C22 0.0231(12) 0.0205(11) 0.0278(12) -0.0080(9) -0.0103(10) 0.0048(9)
C13 0.0182(12) 0.0352(14) 0.0261(12) -0.0113(10) -0.0062(9) 0.0010(10)
C12 0.0169(11) 0.0370(14) 0.0297(13) -0.0139(11) 0.0000(10) 0.0007(10)
C11 0.0265(12) 0.0242(12) 0.0238(12) -0.0104(10) -0.0022(10) -0.0033(9)
C6 0.0296(13) 0.0252(12) 0.0305(13) -0.0103(10) -0.0108(11) 0.0007(10)
C23 0.0271(13) 0.0349(14) 0.0287(13) -0.0092(11) -0.0052(11) -0.0051(11)
C27 0.0350(15) 0.0370(15) 0.0329(14) -0.0017(12) -0.0147(12) -0.0114(12)
C18 0.0408(16) 0.0225(13) 0.0570(19) -0.0159(13) -0.0216(14) 0.0054(11)
O6 0.0719(17) 0.0221(10) 0.0842(18) -0.0231(11) -0.0337(14) 0.0053(10)
C24 0.0313(14) 0.0388(15) 0.0366(15) -0.0137(12) -0.0122(12) -0.0047(11)
C2 0.0324(14) 0.0276(13) 0.0363(14) -0.0086(11) -0.0134(11) -0.0024(10)
C10 0.0242(13) 0.0431(15) 0.0266(13) -0.0123(11) -0.0060(10) -0.0079(11)
C25 0.0393(15) 0.0278(13) 0.0365(15) -0.0133(11) -0.0176(12) 0.0029(11)
O4 0.0572(15) 0.0283(11) 0.099(2) -0.0126(12) -0.0483(14) -0.0070(10)
C9 0.0180(12) 0.0332(13) 0.0267(12) -0.0096(10) -0.0018(10) -0.0031(10)
C4 0.0324(15) 0.0262(14) 0.066(2) -0.0191(13) -0.0206(14) -0.0003(11)
C5 0.0366(15) 0.0290(14) 0.0511(17) -0.0199(12) -0.0247(13) 0.0067(11)
C26 0.0456(17) 0.0456(17) 0.0275(14) 0.0019(12) -0.0138(13) -0.0142(13)
C20 0.060(2) 0.0388(17) 0.0451(18) -0.0243(14) 0.0193(15) -0.0244(15)
C3 0.0433(17) 0.0243(14) 0.0535(18) -0.0072(12) -0.0195(14) -0.0052(12)
C14 0.0424(18) 0.093(3) 0.0315(16) -0.0324(17) -0.0027(13) -0.0191(17)
C28 0.0504(19) 0.063(2) 0.0483(19) -0.0220(16) -0.0276(16) -0.0017(16)
C16 0.083(3) 0.0350(17) 0.0349(17) -0.0120(13) 0.0037(16) -0.0181(17)
C17 0.112(3) 0.0288(16) 0.0420(19) -0.0030(14) -0.012(2) -0.0228(19)
O3 0.0178(8) 0.0271(9) 0.0257(9) -0.0034(7) -0.0016(7) 0.0013(6)
O8 0.0169(8) 0.0437(11) 0.0314(10) -0.0143(8) -0.0053(7) -0.0071(7)
C34 0.0196(11) 0.0272(12) 0.0244(12) -0.0106(10) -0.0057(9) 0.0002(9)
C29 0.0132(11) 0.0310(13) 0.0295(13) -0.0144(10) -0.0018(9) -0.0003(9)
C33 0.0173(12) 0.0383(15) 0.0414(15) -0.0167(12) -0.0065(11) -0.0025(10)
C43 0.0353(16) 0.0543(19) 0.0522(19) -0.0225(16) -0.0135(14) -0.0067(14)
C41 0.0460(18) 0.0527(19) 0.0405(17) -0.0064(14) -0.0196(14) -0.0160(15)
C42 0.0336(16) 0.067(2) 0.0358(16) -0.0227(15) -0.0048(12) -0.0173(14)
C30 0.0189(13) 0.0388(16) 0.087(3) -0.0384(17) -0.0055(14) 0.0006(11)
C40 0.0415(17) 0.0459(18) 0.0424(17) -0.0249(14) 0.0003(13) 0.0011(13)
C37 0.069(2) 0.0351(17) 0.057(2) -0.0163(15) -0.0137(18) 0.0069(16)
C32 0.0140(13) 0.0487(19) 0.096(3) -0.0353(19) -0.0075(15) 0.0063(12)
C19 0.0445(19) 0.0462(19) 0.072(2) -0.0437(18) 0.0204(16) -0.0140(15)
C7 0.073(3) 0.0367(18) 0.141(4) -0.030(2) -0.075(3) 0.0020(17)
C21 0.050(2) 0.048(2) 0.135(4) -0.062(3) -0.020(2) 0.0040(17)
C31 0.0219(15) 0.048(2) 0.142(4) -0.059(2) -0.0087(19) 0.0076(14)
C38 0.084(3) 0.040(2) 0.084(3) -0.018(2) 0.020(2) -0.018(2)
C39 0.049(2) 0.060(2) 0.082(3) -0.032(2) 0.018(2) -0.0191(18)
C35 0.0432(17) 0.0353(15) 0.0305(14) -0.0112(12) -0.0065(12) -0.0052(12)
C36 0.0390(17) 0.0452(18) 0.0487(18) -0.0187(14) -0.0111(14) 0.0002(13)

loop_
_atom_type_symbol
_atom_type_description
_atom_type_scat_dispersion_real
_atom_type_scat_dispersion_imag
_atom_type_scat_source
C C 0.0033 0.0016 'International Tables Vol C Tables 4.2.6.8 and 6.1.1.4'
H H 0.0000 0.0000 'International Tables Vol C Tables 4.2.6.8 and 6.1.1.4'
O O 0.0106 0.0060 'International Tables Vol C Tables 4.2.6.8 and 6.1.1.4'
Cl Cl 0.1484 0.1585 'International Tables Vol C Tables 4.2.6.8 and 6.1.1.4'
Se Se -0.0929 2.2259 'International Tables Vol C Tables 4.2.6.8 and 6.1.1.4'
Te Te -0.5308 1.6751 'International Tables Vol C Tables 4.2.6.8 and 6.1.1.4'

loop_
_geom_angle_atom_site_label_1
_geom_angle_atom_site_label_2
_geom_angle_atom_site_label_3
_geom_angle
_geom_angle_site_symmetry_1
_geom_angle_site_symmetry_3
Se1 O2 Te1 118.23(8) . .
Te1 O1 Te2 116.63(8) . .
O1 Te2 C15 89.40(8) . .
O1 Te2 C22 89.40(8) . .
C15 Te2 C22 98.73(9) . .
O1 Te2 O3 169.64(6) . 2_665
C15 Te2 O3 84.79(8) . 2_665
C22 Te2 O3 83.03(8) . 2_665
O1 Te1 C8 89.01(8) . .
O1 Te1 C1 92.80(8) . .
C8 Te1 C1 96.04(9) . .
O1 Te1 O2 171.68(6) . .
C8 Te1 O2 85.68(7) . .
C1 Te1 O2 81.42(8) . .
O2 Se1 O3 105.29(9) . .
O2 Se1 C29 98.98(9) . .
O3 Se1 C29 97.71(9) . .
O11 Cl1 O9 109.98(13) . .
O11 Cl1 O10 109.90(12) . .
O9 Cl1 O10 109.16(12) . .
O11 Cl1 O8 109.37(11) . .
O9 Cl1 O8 109.46(12) . .
O10 Cl1 O8 108.96(11) . .
C11 O5 C14 117.8(2) . .
C6 C1 C2 120.3(2) . .
C6 C1 Te1 120.44(18) . .
C2 C1 Te1 119.26(18) . .
C20 C15 C16 119.1(3) . .
C20 C15 Te2 120.61(19) . .
C16 C15 Te2 120.3(2) . .
C25 O7 C28 118.1(2) . .
C9 C8 C13 119.5(2) . .
C9 C8 Te1 119.52(17) . .
C13 C8 Te1 120.94(17) . .
C23 C22 C27 119.1(2) . .
C23 C22 Te2 121.57(19) . .
C27 C22 Te2 119.30(18) . .
C12 C13 C8 119.9(2) . .
C12 C13 H9 120.0 . .
C8 C13 H9 120.0 . .
C13 C12 C11 120.1(2) . .
C13 C12 H10 119.9 . .
C11 C12 H10 119.9 . .
O5 C11 C10 124.7(2) . .
O5 C11 C12 115.0(2) . .
C10 C11 C12 120.3(2) . .
C1 C6 C5 120.7(2) . .
C1 C6 H2 119.6 . .
C5 C6 H2 119.6 . .
C22 C23 C24 120.7(3) . .
C22 C23 H23 119.7 . .
C24 C23 H23 119.7 . .
C26 C27 C22 119.9(3) . .
C26 C27 H27 120.0 . .
C22 C27 H27 120.0 . .
C19 C18 O6 125.3(3) . .
C19 C18 C17 118.6(3) . .
O6 C18 C17 116.1(3) . .
C18 O6 C21 117.3(3) . .
C25 C24 C23 120.0(3) . .
C25 C24 H24 120.0 . .
C23 C24 H24 120.0 . .
C3 C2 C1 119.0(3) . .
C3 C2 H6 120.5 . .
C1 C2 H6 120.5 . .
C11 C10 C9 119.6(2) . .
C11 C10 H12 120.2 . .
C9 C10 H12 120.2 . .
O7 C25 C26 115.2(3) . .
O7 C25 C24 125.0(3) . .
C26 C25 C24 119.8(3) . .
C4 O4 C7 117.4(3) . .
C8 C9 C10 120.5(2) . .
C8 C9 H13 119.7 . .
C10 C9 H13 119.7 . .
O4 C4 C5 124.3(3) . .
O4 C4 C3 115.2(3) . .
C5 C4 C3 120.5(3) . .
C4 C5 C6 118.9(3) . .
C4 C5 H3 120.5 . .
C6 C5 H3 120.5 . .
C25 C26 C27 120.6(3) . .
C25 C26 H26 119.7 . .
C27 C26 H26 119.7 . .
C15 C20 C19 120.8(3) . .
C15 C20 H20 119.6 . .
C19 C20 H20 119.6 . .
C4 C3 C2 120.5(3) . .
C4 C3 H5 119.7 . .
C2 C3 H5 119.7 . .
O5 C14 H14A 109.5 . .
O5 C14 H14B 109.5 . .
H14A C14 H14B 109.5 . .
O5 C14 H14C 109.5 . .
H14A C14 H14C 109.5 . .
H14B C14 H14C 109.5 . .
O7 C28 H28A 109.5 . .
O7 C28 H28B 109.5 . .
H28A C28 H28B 109.5 . .
O7 C28 H28C 109.5 . .
H28A C28 H28C 109.5 . .
H28B C28 H28C 109.5 . .
C15 C16 C17 120.1(3) . .
C15 C16 H16 120.0 . .
C17 C16 H16 120.0 . .
C16 C17 C18 120.7(3) . .
C16 C17 H17 119.6 . .
C18 C17 H17 119.6 . .
Se1 O3 Te2 119.72(8) . 2_665
C29 C34 C33 118.5(2) . .
C29 C34 H30 120.7 . .
C33 C34 H30 120.7 . .
C30 C29 C34 122.2(2) . .
C30 C29 Se1 116.93(19) . .
C34 C29 Se1 120.82(18) . .
C32 C33 C34 120.1(2) . .
C32 C33 H31 119.9 . .
C34 C33 H31 119.9 . .
C41 C43 C42 120.3(3) 2_666 .
C41 C43 H43 119.8 2_666 .
C42 C43 H43 119.8 . .
C42 C41 C43 119.7(3) . 2_666
C42 C41 H41 120.1 . .
C43 C41 H41 120.1 2_666 .
C41 C42 C43 120.0(3) . .
C41 C42 H42 120.0 . .
C43 C42 H42 120.0 . .
C29 C30 C31 118.5(3) . .
C29 C30 H34 120.8 . .
C31 C30 H34 120.8 . .
C35 C40 C39 119.9(3) . .
C35 C40 H40 120.1 . .
C39 C40 H40 120.1 . .
C36 C37 C38 119.8(3) . .
C36 C37 H37 120.1 . .
C38 C37 H37 120.1 . .
C31 C32 C33 120.2(3) . .
C31 C32 H32 119.9 . .
C33 C32 H32 119.9 . .
C18 C19 C20 120.6(3) . .
C18 C19 H19 119.7 . .
C20 C19 H19 119.7 . .
O4 C7 H7A 109.5 . .
O4 C7 H7B 109.5 . .
H7A C7 H7B 109.5 . .
O4 C7 H7C 109.5 . .
H7A C7 H7C 109.5 . .
H7B C7 H7C 109.5 . .
O6 C21 H21A 109.5 . .
O6 C21 H21B 109.5 . .
H21A C21 H21B 109.5 . .
O6 C21 H21C 109.5 . .
H21A C21 H21C 109.5 . .
H21B C21 H21C 109.5 . .
C32 C31 C30 120.4(3) . .
C32 C31 H33 119.8 . .
C30 C31 H33 119.8 . .
C37 C38 C39 120.2(3) . .
C37 C38 H38 119.9 . .
C39 C38 H38 119.9 . .
C40 C39 C38 119.4(4) . .
C40 C39 H39 120.3 . .
C38 C39 H39 120.3 . .
C40 C35 C36 121.1(3) . .
C40 C35 H35 119.4 . .
C36 C35 H35 119.4 . .
C37 C36 C35 119.6(3) . .
C37 C36 H36 120.2 . .
C35 C36 H36 120.2 . .

loop_
_geom_bond_atom_site_label_1
_geom_bond_atom_site_label_2
_geom_bond_distance
_geom_bond_site_symmetry_2
O10 Cl1 1.4412(17) .
O9 Cl1 1.431(2) .
O11 Cl1 1.4277(18) .
O2 Se1 1.6934(17) .
O2 Te1 2.3294(16) .
O1 Te1 1.9925(16) .
O1 Te2 2.0025(15) .
Te2 C15 2.106(2) .
Te2 C22 2.108(2) .
Te2 O3 2.3083(16) 2_665
Te1 C8 2.099(2) .
Te1 C1 2.101(2) .
Se1 O3 1.7018(17) .
Se1 C29 1.925(2) .
Cl1 O8 1.4465(17) .
O5 C11 1.366(3) .
O5 C14 1.411(4) .
C1 C6 1.380(3) .
C1 C2 1.389(4) .
C15 C20 1.359(4) .
C15 C16 1.377(4) .
O7 C25 1.365(3) .
O7 C28 1.420(4) .
C8 C9 1.381(3) .
C8 C13 1.397(3) .
C22 C23 1.379(4) .
C22 C27 1.393(4) .
C13 C12 1.376(4) .
C13 H9 0.9300 .
C12 C11 1.388(4) .
C12 H10 0.9300 .
C11 C10 1.378(4) .
C6 C5 1.391(4) .
C6 H2 0.9300 .
C23 C24 1.385(4) .
C23 H23 0.9300 .
C27 C26 1.383(4) .
C27 H27 0.9300 .
C18 C19 1.354(5) .
C18 O6 1.357(3) .
C18 C17 1.390(5) .
O6 C21 1.415(5) .
C24 C25 1.378(4) .
C24 H24 0.9300 .
C2 C3 1.386(4) .
C2 H6 0.9300 .
C10 C9 1.387(4) .
C10 H12 0.9300 .
C25 C26 1.374(4) .
O4 C4 1.371(3) .
O4 C7 1.432(4) .
C9 H13 0.9300 .
C4 C5 1.381(4) .
C4 C3 1.385(4) .
C5 H3 0.9300 .
C26 H26 0.9300 .
C20 C19 1.394(4) .
C20 H20 0.9300 .
C3 H5 0.9300 .
C14 H14A 0.9600 .
C14 H14B 0.9600 .
C14 H14C 0.9600 .
C28 H28A 0.9600 .
C28 H28B 0.9600 .
C28 H28C 0.9600 .
C16 C17 1.379(5) .
C16 H16 0.9300 .
C17 H17 0.9300 .
O3 Te2 2.3083(16) 2_665
C34 C29 1.387(3) .
C34 C33 1.393(3) .
C34 H30 0.9300 .
C29 C30 1.376(4) .
C33 C32 1.391(4) .
C33 H31 0.9300 .
C43 C41 1.383(5) 2_666
C43 C42 1.389(5) .
C43 H43 0.9300 .
C41 C42 1.373(5) .
C41 C43 1.383(5) 2_666
C41 H41 0.9300 .
C42 H42 0.9300 .
C30 C31 1.400(4) .
C30 H34 0.9300 .
C40 C35 1.364(4) .
C40 C39 1.366(5) .
C40 H40 0.9300 .
C37 C36 1.367(5) .
C37 C38 1.376(6) .
C37 H37 0.9300 .
C32 C31 1.378(4) .
C32 H32 0.9300 .
C19 H19 0.9300 .
C7 H7A 0.9600 .
C7 H7B 0.9600 .
C7 H7C 0.9600 .
C21 H21A 0.9600 .
C21 H21B 0.9600 .
C21 H21C 0.9600 .
C31 H33 0.9300 .
C38 C39 1.399(6) .
C38 H38 0.9300 .
C39 H39 0.9300 .
C35 C36 1.383(4) .
C35 H35 0.9300 .
C36 H36 0.9300 .

loop_
_platon_squeeze_void_nr
_platon_squeeze_void_average_x
_platon_squeeze_void_average_y
_platon_squeeze_void_average_z
_platon_squeeze_void_volume
_platon_squeeze_void_count_electrons
1 -0.057 0.000 0.500 500.6 144.6
2 0.086 0.960 0.058 14.9 0.5
3 0.914 0.040 0.942 14.8 0.5
